data_2002263
loop_
_publ_author_name
'Schulze, A R'
'Mueller-Buschbaum, Hk'

_publ_section_title
;
Darstellung und Untersuchung der metastabilen Verbindung Sr3 La4 O9
;
_journal_name_full
;
Zeitschrift fuer Anorganische und Allgemeine Chemie
;
_journal_page_first 59
_journal_page_last 63
_journal_paper_doi 10.1002/zaac.19804710106
_journal_volume 471
_journal_year 1980
_chemical_formula_structural 'Sr3 La4 O9'
_chemical_formula_sum 'La4 O9 Sr3'
_chemical_name_systematic 'Tristrontium tetralanthanum oxide'
_space_group_IT_number 9
_symmetry_cell_setting monoclinic
_symmetry_Int_Tables_number 9
_symmetry_space_group_name_Hall 'C -2yc'
_symmetry_space_group_name_H-M 'C 1 c 1'
_cell_angle_alpha 90
_cell_angle_beta 115.6
_cell_angle_gamma 90
_cell_formula_units_Z 4
_cell_length_a 11.657
_cell_length_b 7.34
_cell_length_c 13.471
_cell_volume 1039.5
_refine_ls_R_factor_all 0.067
_cod_database_code 2002263

loop_
_symmetry_equiv_pos_as_xyz
x,y,z
x,-y,1/2+z
1/2+x,1/2+y,z
1/2+x,1/2-y,1/2+z

loop_
_atom_site_label
_atom_site_type_symbol
_atom_site_symmetry_multiplicity
_atom_site_Wyckoff_symbol
_atom_site_fract_x
_atom_site_fract_y
_atom_site_fract_z
_atom_site_occupancy
_atom_site_attached_hydrogens
_atom_site_calc_flag
Sr1 Sr2+ 4 a 0.7958 0.0847 0. 0.4286 0 d
La1 La3+ 4 a 0.7958 0.0847 0. 0.5714 0 d
Sr2 Sr2+ 4 a 0.62 0.8071 0.2218 0.4286 0 d
La2 La3+ 4 a 0.62 0.8071 0.2218 0.5714 0 d
Sr3 Sr2+ 4 a 0.8757 0.1387 0.2892 0.4286 0 d
La3 La3+ 4 a 0.8757 0.1387 0.2892 0.5714 0 d
Sr4 Sr2+ 4 a 0.8806 0.3357 0.6693 0.4286 0 d
La4 La3+ 4 a 0.8806 0.3357 0.6693 0.5714 0 d
Sr5 Sr2+ 4 a 0.6709 0.6115 0.8802 0.4286 0 d
La5 La3+ 4 a 0.6709 0.6115 0.8802 0.5714 0 d
Sr6 Sr2+ 4 a 0.1041 0.8747 0.0847 0.4286 0 d
La6 La3+ 4 a 0.1041 0.8747 0.0847 0.5714 0 d
Sr7 Sr2+ 4 a 0.9827 0.4429 0.9476 0.4286 0 d
La7 La3+ 4 a 0.9827 0.4429 0.9476 0.5714 0 d
O1 O2- 4 a 0.145 0.184 0.052 1. 0 d
O2 O2- 4 a 0.397 0.126 0.585 1. 0 d
O3 O2- 4 a 0.352 0.336 0.347 1. 0 d
O4 O2- 4 a 0.104 0.196 0.407 1. 0 d
O5 O2- 4 a 0.187 0.572 0.13 1. 0 d
O6 O2- 4 a 0.288 0.95 0.269 1. 0 d
O7 O2- 4 a 0.099 0.585 0.331 1. 0 d
O8 O2- 4 a 0.494 0.488 0.196 1. 0 d
O9 O2- 4 a 0.882 0.239 0.483 1. 0 d

loop_
_atom_type_symbol
_atom_type_oxidation_number
Sr2+ 2.000
La3+ 3.000
O2- -2.000
